data_4120549
loop_
_publ_author_name
'Park, Sae Hume'
'Kwak, Jaesung'
'Shin, Kwangmin'
'Ryu, Jaeyune'
'Park, Yoonsu'
'Chang, Sukbok'

_publ_section_title
;
 Mechanistic studies of the rhodium-catalyzed direct C-h amination
 reaction using azides as the nitrogen source.
;
_journal_issue 6
_journal_name_full 'Journal of the American Chemical Society'
_journal_page_first 2492
_journal_page_last 2502
_journal_paper_doi 10.1021/ja411072a
_journal_volume 136
_journal_year 2014
_chemical_formula_moiety 'C28 H32 N2 O3 Rh S, F6 Sb'
_chemical_formula_sum 'C28 H32 F6 N2 O3 Rh S Sb'
_chemical_formula_weight 815.28
_chemical_name_systematic
; 
 ? 
;
_space_group_IT_number 14
_symmetry_cell_setting monoclinic
_symmetry_space_group_name_Hall '-P 2yn'
_symmetry_space_group_name_H-M 'P 1 21/n 1'
_atom_sites_solution_hydrogens geom
_atom_sites_solution_primary direct
_atom_sites_solution_secondary difmap
_audit_creation_method SHELXTL
_cell_angle_alpha 90.00
_cell_angle_beta 92.1700(10)
_cell_angle_gamma 90.00
_cell_formula_units_Z 4
_cell_length_a 8.9637(4)
_cell_length_b 23.4452(10)
_cell_length_c 14.7280(6)
_cell_measurement_reflns_used 5359
_cell_measurement_temperature 273(2)
_cell_measurement_theta_max 28.25
_cell_measurement_theta_min 2.43
_cell_volume 3093.0(2)
_computing_cell_refinement 'Bruker SAINT'
_computing_data_collection 'Bruker SMART'
_computing_data_reduction 'Bruker SAINT'
_computing_molecular_graphics 'Bruker SHELXTL'
_computing_publication_material 'Bruker SHELXTL'
_computing_structure_refinement 'Bruker SHELXTL'
_computing_structure_solution 'Bruker SHELXTL'
_diffrn_ambient_temperature 273(2)
_diffrn_measured_fraction_theta_full 0.991
_diffrn_measured_fraction_theta_max 0.991
_diffrn_measurement_device_type 'CCD area detector'
_diffrn_measurement_method 'phi and omega scans'
_diffrn_radiation_monochromator graphite
_diffrn_radiation_source 'fine-focus sealed tube'
_diffrn_radiation_type MoK\a
_diffrn_radiation_wavelength 0.71073
_diffrn_reflns_av_R_equivalents 0.0328
_diffrn_reflns_av_sigmaI/netI 0.0465
_diffrn_reflns_limit_h_max 10
_diffrn_reflns_limit_h_min -11
_diffrn_reflns_limit_k_max 30
_diffrn_reflns_limit_k_min -31
_diffrn_reflns_limit_l_max 19
_diffrn_reflns_limit_l_min -14
_diffrn_reflns_number 22257
_diffrn_reflns_theta_full 28.29
_diffrn_reflns_theta_max 28.29
_diffrn_reflns_theta_min 1.63
_diffrn_standards_decay_% <2.0
_exptl_absorpt_coefficient_mu 1.543
_exptl_absorpt_correction_T_max 0.7277
_exptl_absorpt_correction_T_min 0.6463
_exptl_absorpt_correction_type multi-scan
_exptl_absorpt_process_details 'Bruker SADABS'
_exptl_crystal_colour yellow
_exptl_crystal_density_diffrn 1.751
_exptl_crystal_density_method 'not measured'
_exptl_crystal_description block
_exptl_crystal_F_000 1616
_exptl_crystal_size_max 0.31
_exptl_crystal_size_mid 0.25
_exptl_crystal_size_min 0.22
_refine_diff_density_max 1.461
_refine_diff_density_min -1.500
_refine_diff_density_rms 0.211
_refine_ls_extinction_method none
_refine_ls_goodness_of_fit_ref 1.163
_refine_ls_hydrogen_treatment constr
_refine_ls_matrix_type full
_refine_ls_number_parameters 385
_refine_ls_number_reflns 7613
_refine_ls_number_restraints 0
_refine_ls_restrained_S_all 1.163
_refine_ls_R_factor_all 0.0746
_refine_ls_R_factor_gt 0.0409
_refine_ls_shift/su_max 0.001
_refine_ls_shift/su_mean 0.000
_refine_ls_structure_factor_coef Fsqd
_refine_ls_weighting_details 'calc w=1/[\s^2^(Fo^2^)+(0.0000P)^2^+21.6299P] where P=(Fo^2^+2Fc^2^)/3'
_refine_ls_weighting_scheme calc
_refine_ls_wR_factor_gt 0.0730
_refine_ls_wR_factor_ref 0.1208
_reflns_number_gt 5490
_reflns_number_total 7613
_reflns_threshold_expression >2sigma(I)
_cod_data_source_file ja411072a_si_002.cif
_cod_data_source_block JSBNo1-ma
_cod_depositor_comments
;
The following automatic conversions were performed:

'_symmetry_cell_setting' value 'Monoclinic' changed to 'monoclinic'
according to
/usr/data/users/saulius/automatic-downloads/current/ACS/lib/dictionaries/cif_core.dic
dictionary named 'cif_core.dic' version 2.4.2 from
2011-04-26.

'_exptl_absorpt_correction_type' value 'Multi-scan'
changed to 'multi-scan' according to
/usr/data/users/saulius/automatic-downloads/current/ACS/lib/dictionaries/cif_core.dic
dictionary named 'cif_core.dic' version 2.4.2 from 2011-04-26.

Automatic conversion script
Id: cif_fix_values 2281 2013-09-26 08:29:07Z andrius 
;
_cod_original_sg_symbol_H-M P2(1)/n
_cod_database_code 4120549

loop_
_symmetry_equiv_pos_as_xyz
'x, y, z'
'-x+1/2, y+1/2, -z+1/2'
'-x, -y, -z'
'x-1/2, -y-1/2, z-1/2'

loop_
_atom_site_label
_atom_site_type_symbol
_atom_site_fract_x
_atom_site_fract_y
_atom_site_fract_z
_atom_site_U_iso_or_equiv
_atom_site_adp_type
_atom_site_occupancy
_atom_site_symmetry_multiplicity
_atom_site_calc_flag
_atom_site_refinement_flags
Rh1 Rh 0.59857(5) 0.745485(19) 0.16678(3) 0.02593(11) Uani 1 1 d .
O1 O 0.3802(4) 0.76589(18) 0.2215(3) 0.0353(9) Uani 1 1 d .
H1WB H 0.3449 0.7337 0.2548 0.053 Uiso 1 1 d R
H1WA H 0.3904 0.7982 0.2614 0.053 Uiso 1 1 d R
C1 C 0.8225(6) 0.7793(3) 0.1821(4) 0.0329(13) Uani 1 1 d .
C2 C 0.7188(7) 0.8254(3) 0.1828(4) 0.0350(14) Uani 1 1 d .
C3 C 0.6347(7) 0.8244(2) 0.0965(4) 0.0298(12) Uani 1 1 d .
C4 C 0.6879(7) 0.7793(3) 0.0432(3) 0.0318(13) Uani 1 1 d .
C5 C 0.8022(7) 0.7494(3) 0.0994(4) 0.0343(13) Uani 1 1 d .
C6 C 0.9333(7) 0.7650(3) 0.2556(4) 0.0480(19) Uani 1 1 d .
H6A H 0.9459 0.7244 0.2586 0.072 Uiso 1 1 calc R
H6B H 0.8988 0.7788 0.3125 0.072 Uiso 1 1 calc R
H6C H 1.0271 0.7826 0.2433 0.072 Uiso 1 1 calc R
C7 C 0.7070(9) 0.8690(3) 0.2567(5) 0.0508(19) Uani 1 1 d .
H7A H 0.7362 0.8521 0.3141 0.076 Uiso 1 1 calc R
H7B H 0.6058 0.8822 0.2587 0.076 Uiso 1 1 calc R
H7C H 0.7715 0.9006 0.2448 0.076 Uiso 1 1 calc R
C8 C 0.5153(7) 0.8666(3) 0.0678(4) 0.0399(15) Uani 1 1 d .
H8A H 0.5574 0.8953 0.0300 0.060 Uiso 1 1 calc R
H8B H 0.4760 0.8842 0.1207 0.060 Uiso 1 1 calc R
H8C H 0.4366 0.8471 0.0344 0.060 Uiso 1 1 calc R
C9 C 0.6383(7) 0.7652(3) -0.0504(4) 0.0400(15) Uani 1 1 d .
H9A H 0.5364 0.7769 -0.0606 0.060 Uiso 1 1 calc R
H9B H 0.6459 0.7247 -0.0595 0.060 Uiso 1 1 calc R
H9C H 0.7002 0.7846 -0.0923 0.060 Uiso 1 1 calc R
C10 C 0.8929(7) 0.6999(3) 0.0686(5) 0.0482(18) Uani 1 1 d .
H10A H 0.9808 0.7138 0.0405 0.072 Uiso 1 1 calc R
H10B H 0.8347 0.6777 0.0256 0.072 Uiso 1 1 calc R
H10C H 0.9214 0.6767 0.1201 0.072 Uiso 1 1 calc R
N1 N 0.4782(5) 0.6788(2) 0.1036(3) 0.0270(10) Uani 1 1 d .
C11 C 0.3548(7) 0.6927(3) 0.0526(4) 0.0337(13) Uani 1 1 d .
H11 H 0.3313 0.7311 0.0449 0.040 Uiso 1 1 calc R
C12 C 0.2625(7) 0.6525(3) 0.0116(4) 0.0386(14) Uani 1 1 d .
H12 H 0.1812 0.6637 -0.0253 0.046 Uiso 1 1 calc R
C13 C 0.2923(8) 0.5958(3) 0.0260(5) 0.0464(17) Uani 1 1 d .
H13 H 0.2292 0.5680 0.0012 0.056 Uiso 1 1 calc R
C14 C 0.4168(8) 0.5808(3) 0.0777(4) 0.0397(15) Uani 1 1 d .
H14 H 0.4382 0.5424 0.0876 0.048 Uiso 1 1 calc R
C15 C 0.5120(7) 0.6224(3) 0.1156(4) 0.0325(13) Uani 1 1 d .
C16 C 0.6496(7) 0.6061(3) 0.1665(4) 0.0326(13) Uani 1 1 d .
C17 C 0.7307(8) 0.5597(3) 0.1354(4) 0.0422(16) Uani 1 1 d .
H17 H 0.6979 0.5415 0.0822 0.051 Uiso 1 1 calc R
C18 C 0.8572(9) 0.5401(3) 0.1807(5) 0.0532(19) Uani 1 1 d .
H18 H 0.9092 0.5090 0.1587 0.064 Uiso 1 1 calc R
C19 C 0.9056(9) 0.5673(3) 0.2590(5) 0.055(2) Uani 1 1 d .
H19 H 0.9903 0.5541 0.2907 0.066 Uiso 1 1 calc R
C20 C 0.8303(7) 0.6142(3) 0.2913(4) 0.0389(15) Uani 1 1 d .
H20 H 0.8660 0.6323 0.3439 0.047 Uiso 1 1 calc R
C21 C 0.7016(7) 0.6345(2) 0.2463(4) 0.0305(12) Uani 1 1 d .
N2 N 0.6214(5) 0.6835(2) 0.2727(3) 0.0317(11) Uani 1 1 d .
S1 S 0.60392(17) 0.69690(6) 0.37721(10) 0.0311(3) Uani 1 1 d .
O2 O 0.5098(6) 0.74681(19) 0.3817(3) 0.0450(11) Uani 1 1 d .
O3 O 0.7407(5) 0.7013(2) 0.4312(3) 0.0443(11) Uani 1 1 d .
C22 C 0.5047(6) 0.6387(3) 0.4223(4) 0.0310(12) Uani 1 1 d .
C23 C 0.4047(7) 0.6078(3) 0.3681(5) 0.0420(15) Uani 1 1 d .
H23 H 0.3902 0.6165 0.3068 0.050 Uiso 1 1 calc R
C24 C 0.3256(8) 0.5631(3) 0.4071(6) 0.054(2) Uani 1 1 d .
H24 H 0.2594 0.5417 0.3709 0.065 Uiso 1 1 calc R
C25 C 0.3438(9) 0.5501(3) 0.4985(6) 0.053(2) Uani 1 1 d .
C26 C 0.2582(10) 0.5012(4) 0.5397(7) 0.081(3) Uani 1 1 d .
H26A H 0.3272 0.4728 0.5621 0.122 Uiso 1 1 calc R
H26B H 0.1919 0.4847 0.4942 0.122 Uiso 1 1 calc R
H26C H 0.2013 0.5153 0.5889 0.122 Uiso 1 1 calc R
C27 C 0.4449(8) 0.5821(3) 0.5502(5) 0.0478(18) Uani 1 1 d .
H27 H 0.4595 0.5735 0.6116 0.057 Uiso 1 1 calc R
C28 C 0.5248(8) 0.6262(3) 0.5138(4) 0.0415(15) Uani 1 1 d .
H28 H 0.5914 0.6473 0.5502 0.050 Uiso 1 1 calc R
Sb1 Sb 0.22845(5) 0.918337(19) 0.31555(3) 0.03997(12) Uani 1 1 d .
F1 F 0.3849(6) 0.8721(2) 0.3575(3) 0.0737(14) Uani 1 1 d .
F2 F 0.0983(6) 0.8759(2) 0.3840(4) 0.0880(17) Uani 1 1 d .
F3 F 0.2644(6) 0.9678(2) 0.4115(3) 0.0771(15) Uani 1 1 d .
F4 F 0.0696(6) 0.9619(2) 0.2707(3) 0.0734(14) Uani 1 1 d .
F5 F 0.3588(6) 0.9587(2) 0.2436(3) 0.0731(14) Uani 1 1 d .
F6 F 0.2004(5) 0.86692(18) 0.2178(3) 0.0586(11) Uani 1 1 d .

loop_
_atom_site_aniso_label
_atom_site_aniso_U_11
_atom_site_aniso_U_22
_atom_site_aniso_U_33
_atom_site_aniso_U_23
_atom_site_aniso_U_13
_atom_site_aniso_U_12
Rh1 0.0267(2) 0.0271(2) 0.0241(2) 0.00266(17) 0.00128(16) -0.00057(18)
O1 0.031(2) 0.040(2) 0.035(2) 0.0004(18) 0.0093(18) 0.0000(18)
C1 0.023(3) 0.053(4) 0.023(3) 0.011(3) 0.004(2) -0.012(3)
C2 0.040(3) 0.027(3) 0.039(3) 0.004(2) 0.003(3) -0.015(3)
C3 0.037(3) 0.023(3) 0.029(3) 0.011(2) 0.004(2) -0.011(2)
C4 0.037(3) 0.045(4) 0.015(2) 0.005(2) 0.006(2) -0.001(3)
C5 0.036(3) 0.034(3) 0.033(3) 0.013(3) 0.005(2) -0.006(3)
C6 0.022(3) 0.079(5) 0.042(4) 0.020(4) -0.005(3) -0.011(3)
C7 0.068(5) 0.046(4) 0.039(4) -0.010(3) 0.002(3) -0.021(4)
C8 0.037(3) 0.040(4) 0.043(4) 0.008(3) 0.001(3) -0.001(3)
C9 0.039(3) 0.051(4) 0.030(3) 0.003(3) -0.001(3) -0.003(3)
C10 0.039(4) 0.055(4) 0.052(4) 0.018(3) 0.023(3) 0.014(3)
N1 0.028(2) 0.026(2) 0.027(2) -0.0012(19) 0.0013(19) 0.0027(19)
C11 0.040(3) 0.037(3) 0.024(3) 0.001(2) 0.003(2) 0.003(3)
C12 0.033(3) 0.042(4) 0.041(4) -0.006(3) -0.005(3) 0.006(3)
C13 0.044(4) 0.046(4) 0.048(4) -0.006(3) -0.009(3) -0.008(3)
C14 0.052(4) 0.021(3) 0.046(4) -0.001(3) -0.002(3) -0.006(3)
C15 0.039(3) 0.035(3) 0.023(3) 0.003(2) 0.005(2) 0.006(3)
C16 0.037(3) 0.029(3) 0.032(3) 0.002(2) 0.001(3) 0.003(2)
C17 0.059(4) 0.032(3) 0.035(3) -0.005(3) 0.001(3) 0.013(3)
C18 0.059(5) 0.045(4) 0.056(5) 0.002(3) 0.003(4) 0.027(4)
C19 0.049(4) 0.066(5) 0.051(4) 0.008(4) -0.004(3) 0.021(4)
C20 0.042(4) 0.043(4) 0.032(3) 0.007(3) -0.002(3) 0.009(3)
C21 0.035(3) 0.028(3) 0.029(3) 0.006(2) 0.005(2) 0.004(2)
N2 0.035(3) 0.034(3) 0.026(2) 0.005(2) 0.001(2) 0.007(2)
S1 0.0386(8) 0.0298(7) 0.0251(7) -0.0003(6) 0.0022(6) -0.0036(6)
O2 0.070(3) 0.031(2) 0.035(2) -0.0008(19) 0.008(2) 0.009(2)
O3 0.047(3) 0.058(3) 0.028(2) -0.004(2) -0.0033(19) -0.016(2)
C22 0.031(3) 0.031(3) 0.031(3) 0.003(2) 0.003(2) 0.000(2)
C23 0.039(4) 0.042(4) 0.046(4) -0.002(3) 0.001(3) -0.007(3)
C24 0.044(4) 0.042(4) 0.077(6) -0.013(4) 0.016(4) -0.011(3)
C25 0.051(4) 0.034(4) 0.077(5) 0.016(4) 0.032(4) 0.015(3)
C26 0.058(5) 0.053(5) 0.136(9) 0.027(5) 0.050(6) 0.005(4)
C27 0.056(4) 0.041(4) 0.048(4) 0.018(3) 0.015(3) 0.013(3)
C28 0.046(4) 0.048(4) 0.031(3) 0.003(3) 0.004(3) 0.005(3)
Sb1 0.0486(3) 0.0304(2) 0.0411(2) -0.00060(18) 0.00455(19) 0.00380(19)
F1 0.083(4) 0.068(3) 0.070(3) 0.005(3) -0.001(3) 0.035(3)
F2 0.101(4) 0.088(4) 0.078(4) 0.008(3) 0.046(3) -0.012(3)
F3 0.114(4) 0.056(3) 0.059(3) -0.021(2) -0.023(3) 0.022(3)
F4 0.078(3) 0.066(3) 0.075(3) -0.014(3) -0.012(3) 0.032(3)
F5 0.079(3) 0.068(3) 0.073(3) 0.015(3) 0.008(3) -0.024(3)
F6 0.074(3) 0.049(3) 0.053(3) -0.013(2) 0.007(2) -0.001(2)

loop_
_atom_type_symbol
_atom_type_description
_atom_type_scat_dispersion_real
_atom_type_scat_dispersion_imag
_atom_type_scat_source
C C 0.0033 0.0016 'International Tables Vol C Tables 4.2.6.8 and 6.1.1.4'
H H 0.0000 0.0000 'International Tables Vol C Tables 4.2.6.8 and 6.1.1.4'
N N 0.0061 0.0033 'International Tables Vol C Tables 4.2.6.8 and 6.1.1.4'
O O 0.0106 0.0060 'International Tables Vol C Tables 4.2.6.8 and 6.1.1.4'
S S 0.1246 0.1234 'International Tables Vol C Tables 4.2.6.8 and 6.1.1.4'
Rh Rh -1.1178 0.9187 'International Tables Vol C Tables 4.2.6.8 and 6.1.1.4'
Sb Sb -0.5866 1.5461 'International Tables Vol C Tables 4.2.6.8 and 6.1.1.4'
F F 0.0171 0.0103 'International Tables Vol C Tables 4.2.6.8 and 6.1.1.4'

loop_
_geom_angle_atom_site_label_1
_geom_angle_atom_site_label_2
_geom_angle_atom_site_label_3
_geom_angle
N1 Rh1 C5 105.3(2)
N1 Rh1 N2 81.41(18)
C5 Rh1 N2 108.2(2)
N1 Rh1 C3 120.8(2)
C5 Rh1 C3 65.6(2)
N2 Rh1 C3 157.6(2)
N1 Rh1 C1 141.2(2)
C5 Rh1 C1 38.5(2)
N2 Rh1 C1 96.3(2)
C3 Rh1 C1 65.1(2)
N1 Rh1 C4 95.8(2)
C5 Rh1 C4 40.2(2)
N2 Rh1 C4 146.6(2)
C3 Rh1 C4 38.1(2)
C1 Rh1 C4 65.3(2)
N1 Rh1 C2 159.5(2)
C5 Rh1 C2 65.1(2)
N2 Rh1 C2 118.3(2)
C3 Rh1 C2 39.3(2)
C1 Rh1 C2 38.4(2)
C4 Rh1 C2 65.0(2)
N1 Rh1 O1 82.79(17)
C5 Rh1 O1 163.8(2)
N2 Rh1 O1 86.68(17)
C3 Rh1 O1 98.1(2)
C1 Rh1 O1 135.9(2)
C4 Rh1 O1 126.2(2)
C2 Rh1 O1 102.6(2)
C5 C1 C2 108.7(5)
C5 C1 C6 125.5(6)
C2 C1 C6 125.9(6)
C5 C1 Rh1 68.8(3)
C2 C1 Rh1 71.1(3)
C6 C1 Rh1 126.0(4)
C1 C2 C3 107.4(5)
C1 C2 C7 125.8(6)
C3 C2 C7 126.7(6)
C1 C2 Rh1 70.5(3)
C3 C2 Rh1 69.7(3)
C7 C2 Rh1 128.2(4)
C4 C3 C2 108.9(5)
C4 C3 C8 126.0(5)
C2 C3 C8 125.1(6)
C4 C3 Rh1 71.6(3)
C2 C3 Rh1 71.1(3)
C8 C3 Rh1 125.6(4)
C3 C4 C5 106.7(5)
C3 C4 C9 126.5(6)
C5 C4 C9 126.8(6)
C3 C4 Rh1 70.3(3)
C5 C4 Rh1 67.9(3)
C9 C4 Rh1 126.6(4)
C1 C5 C4 108.2(5)
C1 C5 C10 126.3(6)
C4 C5 C10 125.1(6)
C1 C5 Rh1 72.6(3)
C4 C5 Rh1 71.9(3)
C10 C5 Rh1 126.7(4)
C11 N1 C15 118.5(5)
C11 N1 Rh1 117.6(4)
C15 N1 Rh1 123.8(4)
N1 C11 C12 123.0(6)
C13 C12 C11 118.9(6)
C12 C13 C14 119.0(6)
C13 C14 C15 120.8(6)
N1 C15 C14 119.7(5)
N1 C15 C16 119.7(5)
C14 C15 C16 120.6(6)
C17 C16 C21 118.8(6)
C17 C16 C15 118.2(6)
C21 C16 C15 123.0(5)
C18 C17 C16 122.2(6)
C17 C18 C19 118.7(6)
C18 C19 C20 121.0(7)
C19 C20 C21 120.9(6)
C20 C21 C16 118.3(6)
C20 C21 N2 124.5(6)
C16 C21 N2 117.1(5)
C21 N2 S1 119.8(4)
C21 N2 Rh1 112.7(3)
S1 N2 Rh1 124.4(3)
O3 S1 O2 113.8(3)
O3 S1 N2 115.9(3)
O2 S1 N2 106.5(3)
O3 S1 C22 106.0(3)
O2 S1 C22 107.7(3)
N2 S1 C22 106.3(3)
C23 C22 C28 120.6(6)
C23 C22 S1 120.7(5)
C28 C22 S1 118.6(5)
C22 C23 C24 118.8(7)
C25 C24 C23 121.4(7)
C24 C25 C27 117.9(7)
C24 C25 C26 120.8(8)
C27 C25 C26 121.2(8)
C28 C27 C25 122.1(7)
C27 C28 C22 119.1(7)
F3 Sb1 F4 92.0(2)
F3 Sb1 F2 91.0(3)
F4 Sb1 F2 89.9(3)
F3 Sb1 F1 90.3(2)
F4 Sb1 F1 177.6(2)
F2 Sb1 F1 89.3(3)
F3 Sb1 F5 91.2(2)
F4 Sb1 F5 90.4(2)
F2 Sb1 F5 177.8(2)
F1 Sb1 F5 90.2(2)
F3 Sb1 F6 177.6(2)
F4 Sb1 F6 90.1(2)
F2 Sb1 F6 90.2(2)
F1 Sb1 F6 87.6(2)
F5 Sb1 F6 87.6(2)

loop_
_geom_bond_atom_site_label_1
_geom_bond_atom_site_label_2
_geom_bond_distance
Rh1 N1 2.097(5)
Rh1 C5 2.112(6)
Rh1 N2 2.136(5)
Rh1 C3 2.151(5)
Rh1 C1 2.162(5)
Rh1 C4 2.166(5)
Rh1 C2 2.169(6)
Rh1 O1 2.198(4)
C1 C5 1.411(8)
C1 C2 1.425(9)
C1 C6 1.480(8)
C2 C3 1.452(8)
C2 C7 1.501(9)
C3 C4 1.410(8)
C3 C8 1.506(8)
C4 C5 1.470(8)
C4 C9 1.471(8)
C5 C10 1.496(9)
N1 C11 1.353(7)
N1 C15 1.367(7)
C11 C12 1.378(8)
C12 C13 1.371(9)
C13 C14 1.373(9)
C14 C15 1.399(8)
C15 C16 1.470(8)
C16 C17 1.395(8)
C16 C21 1.414(8)
C17 C18 1.373(9)
C18 C19 1.374(10)
C19 C20 1.384(10)
C20 C21 1.392(8)
C21 N2 1.417(7)
N2 S1 1.584(5)
S1 O3 1.440(5)
S1 O2 1.446(5)
S1 C22 1.772(6)
C22 C23 1.383(8)
C22 C28 1.384(8)
C23 C24 1.401(9)
C24 C25 1.383(11)
C25 C27 1.383(11)
C25 C26 1.519(10)
C27 C28 1.379(9)
Sb1 F3 1.847(4)
Sb1 F4 1.853(4)
Sb1 F2 1.859(5)
Sb1 F1 1.860(4)
Sb1 F5 1.865(4)
Sb1 F6 1.887(4)
